data_1516768
loop_
_publ_author_name
'Busschaert, Nathalie'
'Elmes, Robert B. P.'
'Czech, Dawid D.'
'Wu, Xin'
'Kirby, Isabelle L.'
'Peck, Evan M.'
'Hendzel, Kevin D.'
'Shaw, Scott K.'
'Chan, Bun'
'Smith, Bradley D.'
'Jolliffe, Katrina A.'
'Gale, Philip A.'

_publ_section_title
;
 Thiosquaramides: pH switchable anion transporters
;
_journal_issue 9
_journal_name_full 'Chemical Science'
_journal_page_first 3617
_journal_paper_doi 10.1039/C4SC01629G
_journal_volume 5
_journal_year 2014
_chemical_formula_moiety '2(C18 H10 F6 N2 S2), C4 H12 N, Cl'
_chemical_formula_sum 'C40 H32 Cl F12 N5 S4'
_chemical_formula_weight 974.40
_chemical_name_systematic
;
 ?
;
_space_group_IT_number 2
_symmetry_cell_setting triclinic
_symmetry_space_group_name_Hall '-P 1'
_symmetry_space_group_name_H-M 'P -1'
_atom_sites_solution_hydrogens geom
_atom_sites_solution_primary direct
_atom_sites_solution_secondary difmap
_audit_creation_method SHELXL-97
_cell_angle_alpha 64.243(4)
_cell_angle_beta 80.825(6)
_cell_angle_gamma 77.765(5)
_cell_formula_units_Z 2
_cell_length_a 8.0301(5)
_cell_length_b 16.9861(11)
_cell_length_c 17.5950(11)
_cell_measurement_reflns_used 21137
_cell_measurement_temperature 100(2)
_cell_measurement_theta_max 27.5
_cell_measurement_theta_min 2.7
_cell_volume 2106.2(2)
_computing_cell_refinement
;
CrystalClear-SM Expert 2.0 r7 (Rigaku, 2011)
;
_computing_data_collection
;
CrystalClear-SM Expert 2.0 r7 (Rigaku, 2011)
;
_computing_data_reduction
;
CrystalClear-SM Expert 2.0 r7 (Rigaku, 2011)
;
_computing_publication_material 'WINGX (Farrugia, 1998)'
_computing_structure_refinement 'SHELXL-97 (Sheldrick, 2008)'
_computing_structure_solution 'SHELXS-97 (Sheldrick, 1997)'
_diffrn_ambient_temperature 100(2)
_diffrn_detector 'CCD plate'
_diffrn_detector_area_resol_mean 28.5714
_diffrn_detector_type 'Rigaku HG Saturn724+ (2x2 bin mode)'
_diffrn_measured_fraction_theta_full 0.984
_diffrn_measured_fraction_theta_max 0.984
_diffrn_measurement_device 'four-circle \k diffractometer'
_diffrn_measurement_device_type 'Rigaku AFC12 (Left)'
_diffrn_measurement_method 'profile data from \w-scans'
_diffrn_measurement_specimen_support 'MiTeGen micromount'
_diffrn_radiation_collimation 'Confocal mirrors, HF Varimax '
_diffrn_radiation_type MoK\a
_diffrn_radiation_wavelength 0.71075
_diffrn_reflns_av_R_equivalents 0.0749
_diffrn_reflns_av_sigmaI/netI 0.0846
_diffrn_reflns_limit_h_max 10
_diffrn_reflns_limit_h_min -10
_diffrn_reflns_limit_k_max 21
_diffrn_reflns_limit_k_min -22
_diffrn_reflns_limit_l_max 22
_diffrn_reflns_limit_l_min -22
_diffrn_reflns_number 25975
_diffrn_reflns_theta_full 27.50
_diffrn_reflns_theta_max 27.50
_diffrn_reflns_theta_min 2.68
_diffrn_source 'Rotating Anode'
_diffrn_source_current 55.0
_diffrn_source_power 2.475
_diffrn_source_voltage 45.0
_exptl_absorpt_coefficient_mu 0.380
_exptl_absorpt_correction_T_max 1.000
_exptl_absorpt_correction_T_min 0.638
_exptl_absorpt_correction_type multi-scan
_exptl_absorpt_process_details
;
Jacobson, R. (1998). REQAB. Private communication to the 
Rigaku Corporation, Tokyo, Japan.
;
_exptl_crystal_colour orange
_exptl_crystal_density_diffrn 1.536
_exptl_crystal_density_method 'not measured'
_exptl_crystal_description block
_exptl_crystal_F_000 992
_exptl_crystal_size_max 0.07
_exptl_crystal_size_mid 0.02
_exptl_crystal_size_min 0.01
_refine_diff_density_max 0.708
_refine_diff_density_min -0.597
_refine_diff_density_rms 0.093
_refine_ls_extinction_method none
_refine_ls_goodness_of_fit_ref 1.051
_refine_ls_hydrogen_treatment constr
_refine_ls_matrix_type full
_refine_ls_number_parameters 587
_refine_ls_number_reflns 9528
_refine_ls_number_restraints 3
_refine_ls_restrained_S_all 1.051
_refine_ls_R_factor_all 0.1221
_refine_ls_R_factor_gt 0.0683
_refine_ls_shift/su_max 0.000
_refine_ls_shift/su_mean 0.000
_refine_ls_structure_factor_coef Fsqd
_refine_ls_weighting_details 'calc w=1/[\s^2^(Fo^2^)+(0.0778P)^2^+1.8308P] where P=(Fo^2^+2Fc^2^)/3'
_refine_ls_weighting_scheme calc
_refine_ls_wR_factor_gt 0.1492
_refine_ls_wR_factor_ref 0.1769
_reflns_number_gt 5962
_reflns_number_total 9528
_reflns_threshold_expression >2\s(I)
_cod_data_source_file c4sc01629g2.cif
_cod_data_source_block shelx
_cod_depositor_comments
;
The following automatic conversions were performed:

'_symmetry_cell_setting' value 'Triclinic' changed to 'triclinic'
according to
/usr/data/users/saulius/crontab/automatic-downloads/rss-feeds/RSC/lib/dictionaries/cif_core.dic
dictionary named 'cif_core.dic' version 2.4.2 from 2011-04-26.

Automatic conversion script
Id: cif_fix_values 2281 2013-09-26 08:29:07Z andrius 

 Adding full bibliography for 1516768--1516771.cif.
;
_cod_database_code 1516768

loop_
_symmetry_equiv_pos_as_xyz
'x, y, z'
'-x, -y, -z'

loop_
_atom_site_label
_atom_site_type_symbol
_atom_site_fract_x
_atom_site_fract_y
_atom_site_fract_z
_atom_site_U_iso_or_equiv
_atom_site_adp_type
_atom_site_occupancy
_atom_site_symmetry_multiplicity
_atom_site_calc_flag
_atom_site_refinement_flags
_atom_site_disorder_assembly
_atom_site_disorder_group
Cl1 Cl 0.22447(17) 0.53325(7) 0.05681(6) 0.0410(3) Uani 1 1 d . . .
S1 S 0.18217(12) 0.53533(6) 0.43722(5) 0.0233(2) Uani 1 1 d . . .
S2 S 0.15942(13) 0.77154(7) 0.28484(6) 0.0279(2) Uani 1 1 d . . .
S3 S -0.40687(13) 0.48712(7) 0.32216(6) 0.0275(2) Uani 1 1 d . . .
S5 S -0.25790(15) 0.69871(7) 0.17312(6) 0.0343(3) Uani 1 1 d . . .
F1 F 0.0423(3) 0.09485(15) 0.46509(15) 0.0375(6) Uani 1 1 d . . .
F2 F -0.1551(3) 0.15981(16) 0.52572(15) 0.0373(6) Uani 1 1 d . . .
N2 N 0.2066(4) 0.6862(2) 0.11986(17) 0.0227(7) Uani 1 1 d . . .
H2 H 0.2086 0.6493 0.0968 0.027 Uiso 1 1 calc R . .
N1 N 0.1654(4) 0.4921(2) 0.25162(18) 0.0236(7) Uani 1 1 d . . .
H1 H 0.1886 0.4965 0.1995 0.028 Uiso 1 1 calc R . .
F3 F 0.1022(3) 0.12821(15) 0.56150(15) 0.0389(6) Uani 1 1 d . . .
N3 N -0.3297(4) 0.4307(2) 0.13583(18) 0.0245(7) Uani 1 1 d . . .
H3 H -0.3246 0.4410 0.0820 0.029 Uiso 1 1 calc R . .
N4 N -0.2337(4) 0.6148(2) 0.00944(18) 0.0250(7) Uani 1 1 d . . .
H4 H -0.2165 0.5756 -0.0122 0.030 Uiso 1 1 calc R . .
F10 F -0.3593(4) 0.02094(16) 0.31829(17) 0.0514(7) Uani 1 1 d . . .
C21 C -0.3177(5) 0.2200(3) 0.3278(2) 0.0266(8) Uani 1 1 d . . .
H21 H -0.2853 0.1948 0.3843 0.032 Uiso 1 1 calc R . .
C5 C 0.1239(5) 0.4102(2) 0.3129(2) 0.0198(7) Uani 1 1 d . . .
C4 C 0.0136(5) 0.4033(2) 0.3845(2) 0.0209(7) Uani 1 1 d . . .
H4A H -0.0362 0.4549 0.3935 0.025 Uiso 1 1 calc R . .
C16 C 0.2223(5) 0.7745(2) 0.0622(2) 0.0214(8) Uani 1 1 d . . .
C34 C -0.2133(5) 0.7018(2) -0.0485(2) 0.0232(8) Uani 1 1 d . . .
C2 C 0.0448(5) 0.2458(2) 0.4287(2) 0.0226(8) Uani 1 1 d . . .
C32 C -0.2880(5) 0.8597(3) -0.0992(2) 0.0290(9) Uani 1 1 d . . .
H32 H -0.3503 0.9104 -0.0919 0.035 Uiso 1 1 calc R . .
C11 C 0.1893(5) 0.6514(2) 0.2042(2) 0.0212(7) Uani 1 1 d . . .
C27 C -0.3432(5) 0.5263(2) 0.2216(2) 0.0220(8) Uani 1 1 d . . .
C28 C -0.2902(5) 0.6125(3) 0.1617(2) 0.0253(8) Uani 1 1 d . . .
C10 C 0.1756(4) 0.6801(2) 0.2732(2) 0.0203(7) Uani 1 1 d . . .
C22 C -0.2989(5) 0.3066(3) 0.2756(2) 0.0253(8) Uani 1 1 d . . .
H22 H -0.2519 0.3404 0.2954 0.030 Uiso 1 1 calc R . .
C35 C -0.1029(5) 0.7119(3) -0.1211(2) 0.0262(8) Uani 1 1 d . . .
H35 H -0.0395 0.6613 -0.1282 0.031 Uiso 1 1 calc R . .
N5 N 0.4010(4) 0.2765(2) 0.58441(18) 0.0229(7) Uani 1 1 d . . .
C36 C -0.0864(5) 0.7957(3) -0.1824(2) 0.0265(8) Uani 1 1 d . . .
H36 H -0.0120 0.8029 -0.2318 0.032 Uiso 1 1 calc R . .
C17 C 0.2965(6) 0.8288(3) 0.0827(2) 0.0317(9) Uani 1 1 d . . .
H17 H 0.3412 0.8069 0.1362 0.038 Uiso 1 1 calc R . .
C9 C 0.1746(5) 0.5858(2) 0.3348(2) 0.0203(7) Uani 1 1 d . . .
C23 C -0.3498(5) 0.3440(2) 0.1931(2) 0.0231(8) Uani 1 1 d . . .
C7 C 0.1515(5) 0.2528(3) 0.3561(2) 0.0260(8) Uani 1 1 d . . .
H7 H 0.1972 0.2014 0.3462 0.031 Uiso 1 1 calc R . .
C8 C 0.1734(5) 0.5637(2) 0.2633(2) 0.0198(7) Uani 1 1 d . . .
C29 C -0.2757(5) 0.5838(2) 0.0933(2) 0.0229(8) Uani 1 1 d . . .
C20 C -0.3836(5) 0.1689(3) 0.2990(2) 0.0273(8) Uani 1 1 d . . .
C33 C -0.3057(5) 0.7760(3) -0.0379(2) 0.0284(9) Uani 1 1 d . . .
H33 H -0.3807 0.7692 0.0113 0.034 Uiso 1 1 calc R . .
C26 C -0.3170(5) 0.5000(2) 0.1508(2) 0.0208(7) Uani 1 1 d . . .
F12 F -0.3101(4) 0.04200(18) 0.42357(18) 0.0590(8) Uani 1 1 d . . .
C13 C 0.2433(5) 0.9466(3) -0.0553(2) 0.0286(9) Uani 1 1 d . . .
C15 C 0.1670(5) 0.8045(3) -0.0180(2) 0.0291(9) Uani 1 1 d . . .
H15 H 0.1213 0.7661 -0.0327 0.035 Uiso 1 1 calc R . .
C6 C 0.1911(5) 0.3343(3) 0.2983(2) 0.0262(8) Uani 1 1 d . . .
H6 H 0.2638 0.3389 0.2489 0.031 Uiso 1 1 calc R . .
C3 C -0.0232(5) 0.3211(2) 0.4426(2) 0.0218(8) Uani 1 1 d . . .
H3A H -0.0954 0.3162 0.4923 0.026 Uiso 1 1 calc R . .
C31 C -0.1793(5) 0.8700(3) -0.1716(2) 0.0269(8) Uani 1 1 d . A .
F6 F 0.2063(5) 1.0600(2) -0.1933(2) 0.0780(11) Uani 1 1 d . . .
F5 F 0.4068(4) 1.06136(19) -0.1300(2) 0.0653(9) Uani 1 1 d . . .
C25 C -0.4320(5) 0.2065(3) 0.2164(2) 0.0291(9) Uani 1 1 d . . .
H25 H -0.4771 0.1724 0.1961 0.035 Uiso 1 1 calc R . .
C18 C 0.3048(6) 0.9149(3) 0.0246(2) 0.0338(10) Uani 1 1 d . . .
H18 H 0.3525 0.9528 0.0390 0.041 Uiso 1 1 calc R . .
F11 F -0.5650(4) 0.06797(19) 0.3885(2) 0.0736(11) Uani 1 1 d . . .
C1 C 0.0080(5) 0.1576(3) 0.4946(2) 0.0264(8) Uani 1 1 d . . .
C24 C -0.4147(5) 0.2930(3) 0.1639(2) 0.0263(8) Uani 1 1 d . . .
H24 H -0.4471 0.3181 0.1075 0.032 Uiso 1 1 calc R . .
C14 C 0.1784(6) 0.8906(3) -0.0769(3) 0.0344(10) Uani 1 1 d . . .
H14 H 0.1415 0.9110 -0.1320 0.041 Uiso 1 1 calc R . .
C38 C 0.2147(5) 0.2950(3) 0.6071(3) 0.0359(10) Uani 1 1 d . . .
H38A H 0.1656 0.3526 0.5651 0.054 Uiso 1 1 calc R . .
H38B H 0.1973 0.2959 0.6631 0.054 Uiso 1 1 calc R . .
H38C H 0.1585 0.2487 0.6079 0.054 Uiso 1 1 calc R . .
C30 C -0.1670(6) 0.9611(3) -0.2400(3) 0.0379(10) Uani 1 1 d . . .
C40 C 0.4763(6) 0.1891(3) 0.6485(3) 0.0366(10) Uani 1 1 d . . .
H40A H 0.5990 0.1772 0.6335 0.055 Uiso 1 1 calc R . .
H40B H 0.4206 0.1425 0.6496 0.055 Uiso 1 1 calc R . .
H40C H 0.4588 0.1903 0.7044 0.055 Uiso 1 1 calc R . .
C37 C 0.4873(5) 0.3479(3) 0.5818(3) 0.0323(9) Uani 1 1 d . . .
H37A H 0.6101 0.3352 0.5672 0.048 Uiso 1 1 calc R . .
H37B H 0.4695 0.3499 0.6373 0.048 Uiso 1 1 calc R . .
H37C H 0.4388 0.4051 0.5390 0.048 Uiso 1 1 calc R . .
F4 F 0.1484(5) 1.0976(2) -0.0920(2) 0.0978(14) Uani 1 1 d . . .
C12 C 0.2509(6) 1.0409(3) -0.1163(3) 0.0400(11) Uani 1 1 d . . .
C19 C -0.4047(6) 0.0755(3) 0.3575(3) 0.0360(10) Uani 1 1 d . . .
C39 C 0.4276(5) 0.2752(3) 0.4985(2) 0.0329(10) Uani 1 1 d . . .
H39A H 0.5503 0.2628 0.4837 0.049 Uiso 1 1 calc R . .
H39B H 0.3790 0.3330 0.4565 0.049 Uiso 1 1 calc R . .
H39C H 0.3710 0.2291 0.4993 0.049 Uiso 1 1 calc R . .
F7A F -0.095(2) 0.9602(5) -0.3171(7) 0.080(6) Uani 0.417(19) 1 d PD A 1
F8A F -0.3139(17) 1.0103(11) -0.2610(10) 0.079(6) Uani 0.417(19) 1 d PD A 1
F9A F -0.077(3) 1.0067(8) -0.2270(11) 0.115(11) Uani 0.417(19) 1 d PD A 1
F7B F -0.0157(9) 0.9673(4) -0.2770(6) 0.058(3) Uani 0.583(19) 1 d P A 2
F8B F -0.2754(19) 0.9878(9) -0.2937(11) 0.119(8) Uani 0.583(19) 1 d P A 2
F9B F -0.190(2) 1.0193(5) -0.2045(6) 0.095(5) Uani 0.583(19) 1 d P A 2

loop_
_atom_site_aniso_label
_atom_site_aniso_U_11
_atom_site_aniso_U_22
_atom_site_aniso_U_33
_atom_site_aniso_U_23
_atom_site_aniso_U_13
_atom_site_aniso_U_12
Cl1 0.0832(9) 0.0291(5) 0.0153(4) -0.0141(4) 0.0032(5) -0.0132(5)
S1 0.0316(5) 0.0268(5) 0.0139(4) -0.0110(4) 0.0002(4) -0.0057(4)
S2 0.0363(6) 0.0284(5) 0.0237(5) -0.0151(4) 0.0000(4) -0.0068(4)
S3 0.0352(6) 0.0328(5) 0.0163(4) -0.0143(4) 0.0029(4) -0.0039(4)
S5 0.0529(7) 0.0326(6) 0.0269(5) -0.0189(5) -0.0023(5) -0.0124(5)
F1 0.0551(16) 0.0266(13) 0.0360(13) -0.0170(11) 0.0022(12) -0.0129(11)
F2 0.0363(14) 0.0333(13) 0.0343(13) -0.0081(11) 0.0063(11) -0.0092(11)
N2 0.0340(18) 0.0231(16) 0.0134(14) -0.0104(13) 0.0015(13) -0.0060(13)
N1 0.0340(19) 0.0291(17) 0.0126(14) -0.0136(13) 0.0030(13) -0.0079(14)
F3 0.0557(16) 0.0289(13) 0.0287(13) -0.0026(11) -0.0206(11) -0.0074(11)
N3 0.0365(19) 0.0252(17) 0.0147(14) -0.0102(13) 0.0008(13) -0.0086(14)
N4 0.040(2) 0.0234(17) 0.0172(15) -0.0135(13) 0.0020(13) -0.0072(14)
F10 0.079(2) 0.0282(14) 0.0489(16) -0.0179(13) 0.0004(14) -0.0117(13)
C21 0.034(2) 0.030(2) 0.0152(17) -0.0108(16) 0.0006(15) -0.0013(17)
C5 0.027(2) 0.0214(18) 0.0151(16) -0.0103(15) -0.0038(14) -0.0035(15)
C4 0.024(2) 0.0236(19) 0.0190(17) -0.0131(16) -0.0035(14) -0.0010(15)
C16 0.027(2) 0.0223(19) 0.0156(17) -0.0091(15) 0.0036(14) -0.0062(15)
C34 0.029(2) 0.0251(19) 0.0199(18) -0.0133(16) -0.0013(15) -0.0060(16)
C2 0.024(2) 0.027(2) 0.0205(18) -0.0127(16) -0.0036(15) -0.0047(15)
C32 0.035(2) 0.023(2) 0.032(2) -0.0141(17) -0.0021(17) -0.0035(17)
C11 0.0231(19) 0.028(2) 0.0164(17) -0.0131(15) 0.0008(14) -0.0041(15)
C27 0.024(2) 0.028(2) 0.0171(17) -0.0134(16) -0.0029(14) -0.0012(15)
C28 0.032(2) 0.029(2) 0.0205(18) -0.0153(17) -0.0015(15) -0.0034(16)
C10 0.0166(18) 0.033(2) 0.0168(17) -0.0156(16) 0.0005(14) -0.0039(15)
C22 0.033(2) 0.032(2) 0.0165(17) -0.0148(16) -0.0012(15) -0.0049(17)
C35 0.034(2) 0.027(2) 0.0214(19) -0.0145(17) -0.0009(16) -0.0022(16)
N5 0.0266(17) 0.0308(17) 0.0152(14) -0.0129(13) 0.0008(12) -0.0071(14)
C36 0.029(2) 0.031(2) 0.0221(19) -0.0133(17) -0.0003(16) -0.0056(17)
C17 0.047(3) 0.035(2) 0.0192(18) -0.0131(18) -0.0010(17) -0.0147(19)
C9 0.0219(19) 0.0241(19) 0.0192(17) -0.0138(15) 0.0008(14) -0.0036(15)
C23 0.026(2) 0.027(2) 0.0187(17) -0.0127(16) 0.0025(15) -0.0048(15)
C7 0.033(2) 0.025(2) 0.0249(19) -0.0157(17) -0.0023(16) -0.0039(16)
C8 0.026(2) 0.0235(18) 0.0119(16) -0.0092(15) -0.0020(14) -0.0032(15)
C29 0.028(2) 0.027(2) 0.0168(17) -0.0127(16) 0.0012(15) -0.0060(16)
C20 0.029(2) 0.028(2) 0.0233(19) -0.0127(17) 0.0037(16) -0.0027(17)
C33 0.036(2) 0.031(2) 0.0207(18) -0.0146(17) 0.0012(16) -0.0049(18)
C26 0.025(2) 0.0250(19) 0.0156(17) -0.0114(15) 0.0002(14) -0.0048(15)
F12 0.093(2) 0.0313(15) 0.0422(16) -0.0016(13) -0.0241(16) -0.0048(15)
C13 0.027(2) 0.028(2) 0.027(2) -0.0094(17) 0.0047(16) -0.0064(17)
C15 0.040(2) 0.030(2) 0.0204(19) -0.0093(17) -0.0059(17) -0.0112(18)
C6 0.029(2) 0.035(2) 0.0211(18) -0.0198(17) 0.0029(15) -0.0052(17)
C3 0.026(2) 0.0247(19) 0.0163(17) -0.0096(15) -0.0018(14) -0.0044(15)
C31 0.031(2) 0.027(2) 0.0237(19) -0.0092(17) -0.0048(16) -0.0063(17)
F6 0.117(3) 0.0465(19) 0.053(2) 0.0143(15) -0.0351(19) -0.0337(19)
F5 0.0528(19) 0.0437(17) 0.071(2) 0.0114(15) -0.0117(16) -0.0228(14)
C25 0.034(2) 0.032(2) 0.031(2) -0.0205(18) -0.0041(17) -0.0068(17)
C18 0.050(3) 0.036(2) 0.025(2) -0.0186(19) 0.0061(18) -0.019(2)
F11 0.0482(19) 0.0365(16) 0.088(2) 0.0060(16) 0.0274(17) -0.0044(13)
C1 0.030(2) 0.024(2) 0.027(2) -0.0117(17) -0.0030(16) -0.0041(16)
C24 0.037(2) 0.029(2) 0.0165(17) -0.0123(16) -0.0008(16) -0.0064(17)
C14 0.042(3) 0.036(2) 0.023(2) -0.0072(18) -0.0072(18) -0.0118(19)
C38 0.029(2) 0.058(3) 0.031(2) -0.029(2) -0.0002(18) -0.006(2)
C30 0.042(3) 0.032(2) 0.034(2) -0.005(2) -0.006(2) -0.010(2)
C40 0.046(3) 0.033(2) 0.027(2) -0.0070(19) -0.0041(19) -0.009(2)
C37 0.036(2) 0.029(2) 0.035(2) -0.0133(19) -0.0102(19) -0.0061(18)
F4 0.122(3) 0.0299(17) 0.101(3) -0.0148(18) 0.058(2) -0.0047(18)
C12 0.047(3) 0.028(2) 0.040(3) -0.011(2) 0.007(2) -0.011(2)
C19 0.036(3) 0.029(2) 0.036(2) -0.0098(19) -0.0005(19) -0.0001(18)
C39 0.036(2) 0.049(3) 0.021(2) -0.022(2) 0.0008(17) -0.006(2)
F7A 0.139(15) 0.038(4) 0.037(6) -0.006(4) 0.032(8) -0.008(6)
F8A 0.049(6) 0.050(7) 0.068(9) 0.025(5) 0.006(6) 0.019(5)
F9A 0.165(19) 0.051(7) 0.109(14) 0.037(8) -0.103(14) -0.064(11)
F7B 0.065(4) 0.036(3) 0.043(5) 0.007(3) 0.018(3) -0.015(3)
F8B 0.120(13) 0.071(8) 0.119(12) 0.051(7) -0.098(11) -0.054(8)
F9B 0.163(11) 0.031(3) 0.086(6) -0.027(4) 0.057(7) -0.045(5)

loop_
_atom_type_symbol
_atom_type_description
_atom_type_scat_dispersion_real
_atom_type_scat_dispersion_imag
_atom_type_scat_source
C C 0.0033 0.0016 'International Tables Vol C Tables 4.2.6.8 and 6.1.1.4'
H H 0.0000 0.0000 'International Tables Vol C Tables 4.2.6.8 and 6.1.1.4'
N N 0.0061 0.0033 'International Tables Vol C Tables 4.2.6.8 and 6.1.1.4'
O O 0.0106 0.0060 'International Tables Vol C Tables 4.2.6.8 and 6.1.1.4'
F F 0.0171 0.0103 'International Tables Vol C Tables 4.2.6.8 and 6.1.1.4'
S S 0.1246 0.1234 'International Tables Vol C Tables 4.2.6.8 and 6.1.1.4'
Cl Cl 0.1484 0.1585 'International Tables Vol C Tables 4.2.6.8 and 6.1.1.4'

loop_
_geom_angle_atom_site_label_1
_geom_angle_atom_site_label_2
_geom_angle_atom_site_label_3
_geom_angle
C11 N2 C16 129.0(3)
C11 N2 H2 115.5
C16 N2 H2 115.5
C8 N1 C5 127.7(3)
C8 N1 H1 116.1
C5 N1 H1 116.1
C26 N3 C23 129.7(3)
C26 N3 H3 115.2
C23 N3 H3 115.2
C29 N4 C34 128.8(3)
C29 N4 H4 115.6
C34 N4 H4 115.6
C22 C21 C20 121.0(3)
C22 C21 H21 119.5
C20 C21 H21 119.5
C4 C5 C6 119.7(3)
C4 C5 N1 122.3(3)
C6 C5 N1 118.0(3)
C3 C4 C5 119.8(3)
C3 C4 H4A 120.1
C5 C4 H4A 120.1
C17 C16 C15 120.3(3)
C17 C16 N2 122.1(3)
C15 C16 N2 117.6(3)
C33 C34 C35 120.1(4)
C33 C34 N4 122.3(3)
C35 C34 N4 117.5(3)
C3 C2 C7 119.8(3)
C3 C2 C1 118.8(3)
C7 C2 C1 121.3(3)
C33 C32 C31 120.2(4)
C33 C32 H32 119.9
C31 C32 H32 119.9
N2 C11 C8 130.2(3)
N2 C11 C10 138.8(3)
C8 C11 C10 91.0(3)
C26 C27 C28 88.3(3)
C26 C27 S3 139.3(3)
C28 C27 S3 132.4(3)
C29 C28 C27 88.7(3)
C29 C28 S5 137.6(3)
C27 C28 S5 133.6(3)
C11 C10 C9 88.3(3)
C11 C10 S2 138.7(3)
C9 C10 S2 132.9(2)
C21 C22 C23 119.3(3)
C21 C22 H22 120.3
C23 C22 H22 120.3
C36 C35 C34 119.8(3)
C36 C35 H35 120.1
C34 C35 H35 120.1
C38 N5 C40 109.6(3)
C38 N5 C37 109.7(3)
C40 N5 C37 109.6(3)
C38 N5 C39 109.5(3)
C40 N5 C39 109.8(3)
C37 N5 C39 108.6(3)
C35 C36 C31 119.9(4)
C35 C36 H36 120.0
C31 C36 H36 120.0
C18 C17 C16 119.6(4)
C18 C17 H17 120.2
C16 C17 H17 120.2
C8 C9 C10 88.5(3)
C8 C9 S1 138.7(3)
C10 C9 S1 132.8(2)
C24 C23 C22 119.8(3)
C24 C23 N3 117.8(3)
C22 C23 N3 122.3(3)
C6 C7 C2 120.3(3)
C6 C7 H7 119.9
C2 C7 H7 119.9
N1 C8 C11 130.8(3)
N1 C8 C9 137.3(3)
C11 C8 C9 91.8(3)
N4 C29 C26 129.7(3)
N4 C29 C28 138.8(3)
C26 C29 C28 91.4(3)
C25 C20 C21 119.2(4)
C25 C20 C19 121.0(4)
C21 C20 C19 119.8(4)
C32 C33 C34 119.8(4)
C32 C33 H33 120.1
C34 C33 H33 120.1
N3 C26 C29 129.3(3)
N3 C26 C27 139.2(3)
C29 C26 C27 91.4(3)
C14 C13 C18 119.7(4)
C14 C13 C12 121.2(4)
C18 C13 C12 119.1(4)
C16 C15 C14 120.0(3)
C16 C15 H15 120.0
C14 C15 H15 120.0
C7 C6 C5 119.9(3)
C7 C6 H6 120.1
C5 C6 H6 120.1
C4 C3 C2 120.4(3)
C4 C3 H3A 119.8
C2 C3 H3A 119.8
C32 C31 C36 120.1(4)
C32 C31 C30 119.9(4)
C36 C31 C30 119.9(4)
C24 C25 C20 120.2(3)
C24 C25 H25 119.9
C20 C25 H25 119.9
C17 C18 C13 120.3(4)
C17 C18 H18 119.8
C13 C18 H18 119.8
F2 C1 F1 106.7(3)
F2 C1 F3 106.1(3)
F1 C1 F3 106.6(3)
F2 C1 C2 112.7(3)
F1 C1 C2 112.5(3)
F3 C1 C2 111.7(3)
C25 C24 C23 120.4(3)
C25 C24 H24 119.8
C23 C24 H24 119.8
C13 C14 C15 119.9(4)
C13 C14 H14 120.0
C15 C14 H14 120.0
N5 C38 H38A 109.5
N5 C38 H38B 109.5
H38A C38 H38B 109.5
N5 C38 H38C 109.5
H38A C38 H38C 109.5
H38B C38 H38C 109.5
F8B C30 F7B 110.3(8)
F9A C30 F8A 107.0(9)
F8B C30 F9B 108.0(9)
F7B C30 F9B 102.9(6)
F9A C30 F7A 103.3(9)
F8A C30 F7A 101.3(8)
F8B C30 C31 113.6(6)
F9A C30 C31 116.8(6)
F7B C30 C31 112.2(4)
F8A C30 C31 113.8(8)
F9B C30 C31 109.2(5)
F7A C30 C31 113.0(5)
N5 C40 H40A 109.5
N5 C40 H40B 109.5
H40A C40 H40B 109.5
N5 C40 H40C 109.5
H40A C40 H40C 109.5
H40B C40 H40C 109.5
N5 C37 H37A 109.5
N5 C37 H37B 109.5
H37A C37 H37B 109.5
N5 C37 H37C 109.5
H37A C37 H37C 109.5
H37B C37 H37C 109.5
F4 C12 F5 107.6(4)
F4 C12 F6 105.1(4)
F5 C12 F6 104.5(4)
F4 C12 C13 112.9(4)
F5 C12 C13 112.9(4)
F6 C12 C13 113.1(4)
F11 C19 F12 106.8(4)
F11 C19 F10 106.1(4)
F12 C19 F10 106.4(3)
F11 C19 C20 112.5(3)
F12 C19 C20 112.8(4)
F10 C19 C20 111.9(3)
N5 C39 H39A 109.5
N5 C39 H39B 109.5
H39A C39 H39B 109.5
N5 C39 H39C 109.5
H39A C39 H39C 109.5
H39B C39 H39C 109.5

loop_
_geom_bond_atom_site_label_1
_geom_bond_atom_site_label_2
_geom_bond_distance
S1 C9 1.630(4)
S2 C10 1.630(4)
S3 C27 1.633(4)
S5 C28 1.638(4)
F1 C1 1.340(4)
F2 C1 1.336(5)
N2 C11 1.333(4)
N2 C16 1.418(5)
N2 H2 0.8800
N1 C8 1.335(4)
N1 C5 1.408(5)
N1 H1 0.8800
F3 C1 1.348(4)
N3 C26 1.340(4)
N3 C23 1.403(5)
N3 H3 0.8800
N4 C29 1.345(4)
N4 C34 1.410(5)
N4 H4 0.8800
F10 C19 1.342(5)
C21 C22 1.380(5)
C21 C20 1.399(5)
C21 H21 0.9500
C5 C4 1.396(5)
C5 C6 1.403(5)
C4 C3 1.386(5)
C4 H4A 0.9500
C16 C17 1.388(5)
C16 C15 1.389(5)
C34 C33 1.392(5)
C34 C35 1.401(5)
C2 C3 1.389(5)
C2 C7 1.393(5)
C2 C1 1.498(5)
C32 C33 1.382(5)
C32 C31 1.389(5)
C32 H32 0.9500
C11 C8 1.418(5)
C11 C10 1.474(4)
C27 C26 1.469(4)
C27 C28 1.488(5)
C28 C29 1.463(4)
C10 C9 1.495(5)
C22 C23 1.398(5)
C22 H22 0.9500
C35 C36 1.381(5)
C35 H35 0.9500
N5 C38 1.489(5)
N5 C40 1.490(5)
N5 C37 1.500(5)
N5 C39 1.501(4)
C36 C31 1.395(5)
C36 H36 0.9500
C17 C18 1.381(6)
C17 H17 0.9500
C9 C8 1.462(4)
C23 C24 1.396(5)
C7 C6 1.382(5)
C7 H7 0.9500
C29 C26 1.414(5)
C20 C25 1.393(5)
C20 C19 1.498(6)
C33 H33 0.9500
F12 C19 1.332(5)
C13 C14 1.381(5)
C13 C18 1.402(5)
C13 C12 1.499(6)
C15 C14 1.390(6)
C15 H15 0.9500
C6 H6 0.9500
C3 H3A 0.9500
C31 C30 1.504(6)
F6 C12 1.338(5)
F5 C12 1.328(5)
C25 C24 1.377(5)
C25 H25 0.9500
C18 H18 0.9500
F11 C19 1.325(5)
C24 H24 0.9500
C14 H14 0.9500
C38 H38A 0.9800
C38 H38B 0.9800
C38 H38C 0.9800
C30 F8B 1.257(10)
C30 F9A 1.271(10)
C30 F7B 1.286(7)
C30 F8A 1.296(14)
C30 F9B 1.349(9)
C30 F7A 1.393(10)
C40 H40A 0.9800
C40 H40B 0.9800
C40 H40C 0.9800
C37 H37A 0.9800
C37 H37B 0.9800
C37 H37C 0.9800
F4 C12 1.303(5)
C39 H39A 0.9800
C39 H39B 0.9800
C39 H39C 0.9800

loop_
_geom_hbond_atom_site_label_D
_geom_hbond_atom_site_label_H
_geom_hbond_atom_site_label_A
_geom_hbond_distance_DH
_geom_hbond_distance_HA
_geom_hbond_distance_DA
_geom_hbond_angle_DHA
_geom_hbond_site_symmetry_A
N2 H2 Cl1 0.88 2.34 3.209(3) 170.8 .
N1 H1 Cl1 0.88 2.29 3.163(3) 169.9 .
N3 H3 Cl1 0.88 2.32 3.175(3) 162.7 2_565
N4 H4 Cl1 0.88 2.32 3.184(3) 168.7 2_565
